data_7017623
loop_
_publ_author_name
'Gu, Shaojin'
'Liu, Bo'
'Chen, Jiuxi'
'Wu, Huayue'
'Chen, Wanzhi'

_publ_section_title
;
 Synthesis, structures, and properties of ruthenium(II) complexes of
 N-(1,10-phenanthrolin-2-yl)imidazolylidenes.
;
_journal_issue 3
_journal_name_full 'Dalton transactions (Cambridge, England : 2003)'
_journal_page_first 962
_journal_page_last 970
_journal_paper_doi 10.1039/c1dt11269d
_journal_volume 41
_journal_year 2012
_chemical_formula_sum 'C54 H48 Ag2 Cl2 F24 N16 P4 Ru2'
_chemical_formula_weight 1989.74
_chemical_name_systematic
;
?
;
_space_group_IT_number 2
_symmetry_cell_setting triclinic
_symmetry_space_group_name_Hall '-P 1'
_symmetry_space_group_name_H-M 'P -1'
_atom_sites_solution_hydrogens geom
_atom_sites_solution_primary direct
_atom_sites_solution_secondary difmap
_audit_creation_method SHELXL-97
_cell_angle_alpha 64.465(4)
_cell_angle_beta 84.530(3)
_cell_angle_gamma 88.815(3)
_cell_formula_units_Z 1
_cell_length_a 12.3914(5)
_cell_length_b 12.4815(5)
_cell_length_c 14.0312(5)
_cell_measurement_reflns_used 4797
_cell_measurement_temperature 293(2)
_cell_measurement_theta_max 29.2730
_cell_measurement_theta_min 3.2265
_cell_volume 1948.72(15)
_computing_cell_refinement 'CrysAlisPro(Oxford Diffraction Ltd.)'
_computing_data_collection 'CrysAlisPro(Oxford Diffraction Ltd.)'
_computing_data_reduction 'CrysAlisPro(Oxford Diffraction Ltd.)'
_computing_molecular_graphics 'Bruker SHELXTL'
_computing_publication_material 'Bruker SHELXTL'
_computing_structure_refinement 'Bruker SHELXTL'
_computing_structure_solution 'Bruker SHELXTL'
_diffrn_ambient_temperature 293(2)
_diffrn_measured_fraction_theta_full 0.998
_diffrn_measured_fraction_theta_max 0.998
_diffrn_measurement_device_type 'Xcalibur, Atlas, Gemini ultra'
_diffrn_measurement_method '\w scans'
_diffrn_radiation_monochromator graphite
_diffrn_radiation_source 'Enhance (Mo) X-ray Source'
_diffrn_radiation_type MoK\a
_diffrn_radiation_wavelength 0.71073
_diffrn_reflns_av_R_equivalents 0.0409
_diffrn_reflns_av_sigmaI/netI 0.0776
_diffrn_reflns_limit_h_max 14
_diffrn_reflns_limit_h_min -14
_diffrn_reflns_limit_k_max 14
_diffrn_reflns_limit_k_min -14
_diffrn_reflns_limit_l_max 16
_diffrn_reflns_limit_l_min -16
_diffrn_reflns_number 17182
_diffrn_reflns_theta_full 25.00
_diffrn_reflns_theta_max 25.00
_diffrn_reflns_theta_min 3.23
_exptl_absorpt_coefficient_mu 1.129
_exptl_absorpt_correction_T_max 0.8859
_exptl_absorpt_correction_T_min 0.7140
_exptl_absorpt_correction_type multi-scan
_exptl_absorpt_process_details
;
CrysAlisPro, Oxford Diffraction Ltd.,
Version 1.171.33.66 (release 28-04-2010 CrysAlis171 .NET)
(compiled Apr 28 2010,14:27:37)
Empirical absorption correction using spherical harmonics,
implemented in SCALE3 ABSPACK scaling algorithm.
;
_exptl_crystal_colour red
_exptl_crystal_density_diffrn 1.695
_exptl_crystal_density_method 'not measured'
_exptl_crystal_description PLATELET
_exptl_crystal_F_000 976
_exptl_crystal_size_max 0.32
_exptl_crystal_size_mid 0.24
_exptl_crystal_size_min 0.11
_platon_squeeze_details
;
;
_refine_diff_density_max 0.986
_refine_diff_density_min -0.919
_refine_diff_density_rms 0.105
_refine_ls_extinction_method none
_refine_ls_goodness_of_fit_ref 1.027
_refine_ls_hydrogen_treatment constr
_refine_ls_matrix_type full
_refine_ls_number_parameters 465
_refine_ls_number_reflns 6861
_refine_ls_number_restraints 0
_refine_ls_restrained_S_all 1.027
_refine_ls_R_factor_all 0.0986
_refine_ls_R_factor_gt 0.0579
_refine_ls_shift/su_max 0.008
_refine_ls_shift/su_mean 0.000
_refine_ls_structure_factor_coef Fsqd
_refine_ls_weighting_details 'calc w=1/[\s^2^(Fo^2^)+(0.0850P)^2^+0.0000P] where P=(Fo^2^+2Fc^2^)/3'
_refine_ls_weighting_scheme calc
_refine_ls_wR_factor_gt 0.1534
_refine_ls_wR_factor_ref 0.1648
_reflns_number_gt 3962
_reflns_number_total 6861
_reflns_threshold_expression >2sigma(I)
_cod_data_source_file c1dt11269d.txt
_cod_data_source_block 100521_gsjr1224-sr
_cod_depositor_comments
;
The following automatic conversions were performed:

'_symmetry_cell_setting' value 'Triclinic' changed to 'triclinic'
according to /home/saulius/struct/CIF-dictionaries/cif_core.dic
dictionary named 'cif_core.dic' version 2.4.1 from 2010-06-29.

Automatic conversion script
Id: cif_fix_values 1715 2011-07-08 13:25:40Z adriana 
;
_cod_original_cell_volume 1948.72(13)
_cod_original_sg_symbol_H-M 'P-1 '
_cod_database_code 7017623

loop_
_symmetry_equiv_pos_as_xyz
'x, y, z'
'-x, -y, -z'

loop_
_atom_site_label
_atom_site_type_symbol
_atom_site_fract_x
_atom_site_fract_y
_atom_site_fract_z
_atom_site_U_iso_or_equiv
_atom_site_adp_type
_atom_site_occupancy
_atom_site_symmetry_multiplicity
_atom_site_calc_flag
_atom_site_refinement_flags
F20 F 0.3482(8) 0.2126(9) 0.1604(7) 0.201(3) Uiso 1 1 d .
Ru1 Ru 0.71070(4) 0.75514(5) 0.39980(4) 0.0475(2) Uani 1 1 d .
Ag1 Ag 0.53938(5) 0.53692(6) 0.36337(5) 0.0741(2) Uani 1 1 d .
Cl1 Cl 0.64966(13) 0.54995(16) 0.49873(13) 0.0589(5) Uani 1 1 d .
N1 N 0.5652(5) 0.8038(5) 0.4502(4) 0.0584(15) Uani 1 1 d .
N3 N 0.6206(6) 0.7884(5) 0.1856(5) 0.0689(17) Uani 1 1 d .
N4 N 0.7799(6) 0.7279(6) 0.2125(5) 0.0642(16) Uani 1 1 d .
N5 N 0.8542(4) 0.7047(5) 0.3603(5) 0.0575(15) Uani 1 1 d .
N6 N 0.7998(4) 0.7305(5) 0.5341(4) 0.0541(14) Uani 1 1 d .
N7 N 0.7614(5) 0.9233(6) 0.3254(5) 0.0559(15) Uani 1 1 d .
N8 N 0.6483(7) 0.4397(8) 0.2720(7) 0.109(3) Uani 1 1 d .
N9 N 0.4345(5) 0.6350(7) 0.2291(5) 0.0697(17) Uani 1 1 d .
C1 C 0.5141(8) 0.8246(7) 0.1963(7) 0.087(3) Uani 1 1 d .
H1A H 0.5084 0.9069 0.1458 0.104 Uiso 1 1 calc R
H1B H 0.4987 0.8203 0.2670 0.104 Uiso 1 1 calc R
C2 C 0.7697(6) 0.7399(7) 0.6232(5) 0.064(2) Uani 1 1 d .
H2 H 0.6999 0.7643 0.6334 0.077 Uiso 1 1 calc R
C3 C 0.9023(6) 0.6949(6) 0.5202(6) 0.0585(18) Uani 1 1 d .
C4 C 0.9404(10) 0.6834(8) 0.6875(8) 0.092(3) Uani 1 1 d .
H4 H 0.9874 0.6692 0.7393 0.111 Uiso 1 1 calc R
C5 C 0.9329(5) 0.6826(6) 0.4280(6) 0.0588(19) Uani 1 1 d .
C6 C 1.0331(7) 0.6478(7) 0.4035(8) 0.079(2) Uani 1 1 d .
C8 C 0.8712(8) 0.6965(7) 0.2674(7) 0.073(2) Uani 1 1 d .
C10 C 0.7699(9) 0.7405(9) 0.1121(7) 0.089(3) Uani 1 1 d .
H10 H 0.8217 0.7272 0.0662 0.107 Uiso 1 1 calc R
C11 C 0.9755(8) 0.6609(7) 0.2400(8) 0.093(3) Uani 1 1 d .
H11 H 0.9906 0.6531 0.1771 0.112 Uiso 1 1 calc R
C12 C 0.6895(6) 0.7584(6) 0.2582(5) 0.0565(18) Uani 1 1 d .
C14 C 0.7924(6) 1.0205(8) 0.2783(7) 0.073(2) Uani 1 1 d .
C15 C 0.8339(9) 1.1426(8) 0.2214(9) 0.117(4) Uani 1 1 d .
H15A H 0.8913 1.1547 0.2573 0.175 Uiso 1 1 calc R
H15B H 0.7765 1.1962 0.2190 0.175 Uiso 1 1 calc R
H15C H 0.8611 1.1571 0.1504 0.175 Uiso 1 1 calc R
C17 C 0.4867(6) 0.8277(7) 0.4854(6) 0.066(2) Uani 1 1 d .
C20 C 0.4278(7) 0.7491(8) 0.1784(6) 0.072(2) Uani 1 1 d .
C21 C 0.3451(8) 0.7989(10) 0.1108(7) 0.096(3) Uani 1 1 d .
H21 H 0.3385 0.8810 0.0780 0.115 Uiso 1 1 calc R
C22 C 0.2760(7) 0.7302(12) 0.0931(7) 0.096(3) Uani 1 1 d .
H22 H 0.2227 0.7639 0.0471 0.115 Uiso 1 1 calc R
C23 C 0.2846(7) 0.6130(11) 0.1422(7) 0.091(3) Uani 1 1 d .
H23 H 0.2368 0.5636 0.1316 0.110 Uiso 1 1 calc R
C24 C 0.3663(7) 0.5647(9) 0.2098(6) 0.081(2) Uani 1 1 d .
H24 H 0.3740 0.4828 0.2422 0.097 Uiso 1 1 calc R
C25 C 1.0537(8) 0.6384(8) 0.3109(11) 0.109(4) Uani 1 1 d .
H25 H 1.1224 0.6162 0.2941 0.131 Uiso 1 1 calc R
C50 C 0.6585(8) 0.4833(9) 0.0792(7) 0.095(3) Uani 1 1 d .
H50A H 0.6592 0.5678 0.0377 0.143 Uiso 1 1 calc R
H50B H 0.5965 0.4485 0.0662 0.143 Uiso 1 1 calc R
H50C H 0.7234 0.4512 0.0597 0.143 Uiso 1 1 calc R
C52 C 0.6532(7) 0.4574(8) 0.1876(8) 0.078(2) Uani 1 1 d .
C54 C 0.6715(11) 0.7753(8) 0.0960(6) 0.094(3) Uani 1 1 d .
H54 H 0.6389 0.7897 0.0347 0.112 Uiso 1 1 calc R
C60 C 0.3881(7) 0.8668(9) 0.5274(8) 0.107(3) Uani 1 1 d .
H60A H 0.4079 0.9100 0.5657 0.161 Uiso 1 1 calc R
H60B H 0.3440 0.7987 0.5741 0.161 Uiso 1 1 calc R
H60C H 0.3481 0.9171 0.4697 0.161 Uiso 1 1 calc R
C70 C 0.9778(7) 0.6714(7) 0.5963(8) 0.077(2) Uani 1 1 d .
C71 C 1.1123(8) 0.6244(8) 0.4808(11) 0.109(4) Uani 1 1 d .
H71 H 1.1822 0.6022 0.4677 0.131 Uiso 1 1 calc R
C75 C 0.8400(9) 0.7143(8) 0.7028(6) 0.086(3) Uani 1 1 d .
H75 H 0.8161 0.7190 0.7657 0.103 Uiso 1 1 calc R
C76 C 1.0839(8) 0.6350(8) 0.5693(11) 0.103(4) Uani 1 1 d .
H76 H 1.1353 0.6181 0.6177 0.124 Uiso 1 1 calc R
F1 F 0.5709(8) 0.1439(19) 0.2048(10) 0.407(12) Uani 1 1 d .
F6 F 0.4972(7) 0.2743(7) 0.0700(5) 0.167(3) Uani 1 1 d .
F8 F 0.4593(7) 0.2724(9) 0.2271(7) 0.209(4) Uani 1 1 d .
F21 F 1.0687(6) 0.5578(9) 0.0523(7) 0.184(3) Uani 1 1 d .
F11 F 0.9208(5) 0.4540(8) 0.1030(4) 0.172(3) Uani 1 1 d .
F12 F 1.0775(6) 0.3951(7) 0.0483(5) 0.152(3) Uani 1 1 d .
F13 F 0.4176(12) 0.0921(9) 0.2916(6) 0.267(6) Uani 1 1 d .
F15 F -0.0546(9) 0.9472(7) 0.1140(9) 0.222(5) Uani 1 1 d .
F90 F 0.1134(8) 0.9722(11) 0.0327(14) 0.277(7) Uani 1 1 d .
F123 F -0.0096(7) 0.8775(6) -0.0033(8) 0.199(4) Uani 1 1 d .
P3 P 1.0000 0.5000 0.0000 0.0684(8) Uani 1 2 d S
P4 P 0.0000 1.0000 0.0000 0.137(2) Uani 1 2 d S
P5 P 0.4639(2) 0.1768(2) 0.18753(19) 0.0862(7) Uani 1 1 d .
F10 F 0.4555(8) 0.1009(9) 0.1331(8) 0.197(3) Uiso 1 1 d .

loop_
_atom_site_aniso_label
_atom_site_aniso_U_11
_atom_site_aniso_U_22
_atom_site_aniso_U_33
_atom_site_aniso_U_23
_atom_site_aniso_U_13
_atom_site_aniso_U_12
Ru1 0.0451(3) 0.0534(4) 0.0437(3) -0.0213(3) -0.0002(2) 0.0013(3)
Ag1 0.0727(4) 0.0804(5) 0.0610(4) -0.0230(3) -0.0049(3) 0.0006(3)
Cl1 0.0521(10) 0.0613(11) 0.0566(10) -0.0199(9) 0.0004(8) -0.0043(8)
N1 0.050(3) 0.062(4) 0.058(4) -0.022(3) -0.005(3) 0.004(3)
N3 0.094(5) 0.057(4) 0.051(4) -0.018(3) -0.010(4) -0.013(4)
N4 0.078(5) 0.068(4) 0.049(4) -0.031(3) 0.017(3) -0.025(4)
N5 0.049(3) 0.045(3) 0.066(4) -0.017(3) 0.021(3) -0.011(3)
N6 0.054(4) 0.054(4) 0.047(3) -0.014(3) -0.010(3) -0.002(3)
N7 0.057(4) 0.051(4) 0.059(4) -0.023(3) -0.003(3) 0.006(3)
N8 0.141(8) 0.101(6) 0.089(6) -0.049(5) 0.014(6) 0.000(5)
N9 0.074(4) 0.078(5) 0.061(4) -0.033(4) -0.012(3) -0.003(4)
C1 0.129(8) 0.065(6) 0.076(5) -0.034(5) -0.048(6) 0.025(6)
C2 0.069(5) 0.073(5) 0.050(4) -0.024(4) -0.010(4) -0.008(4)
C3 0.048(4) 0.048(4) 0.069(5) -0.015(4) -0.003(4) -0.002(3)
C4 0.112(8) 0.069(6) 0.079(7) -0.007(5) -0.047(6) -0.016(6)
C5 0.036(4) 0.041(4) 0.085(5) -0.014(4) -0.001(4) -0.004(3)
C6 0.055(5) 0.058(5) 0.102(7) -0.018(5) 0.019(5) -0.004(4)
C8 0.097(7) 0.044(4) 0.070(5) -0.024(4) 0.033(5) -0.023(4)
C10 0.109(8) 0.098(8) 0.070(6) -0.050(6) 0.024(6) -0.054(7)
C11 0.092(7) 0.060(5) 0.116(7) -0.043(5) 0.076(6) -0.029(5)
C12 0.077(5) 0.047(4) 0.045(4) -0.017(3) -0.008(4) -0.015(4)
C14 0.063(5) 0.071(6) 0.081(6) -0.031(5) -0.008(4) 0.014(5)
C15 0.128(9) 0.052(6) 0.143(9) -0.015(6) -0.012(7) -0.028(6)
C17 0.053(5) 0.077(6) 0.061(5) -0.023(4) -0.001(4) 0.006(4)
C20 0.088(6) 0.079(6) 0.052(4) -0.029(4) -0.024(4) 0.019(5)
C21 0.100(7) 0.106(8) 0.088(6) -0.043(6) -0.037(6) 0.019(6)
C22 0.066(6) 0.157(11) 0.059(5) -0.040(7) -0.017(4) 0.008(7)
C23 0.072(6) 0.133(10) 0.069(6) -0.044(6) 0.007(5) -0.026(6)
C24 0.067(5) 0.099(7) 0.069(5) -0.031(5) 0.013(4) -0.013(5)
C25 0.055(6) 0.067(6) 0.167(11) -0.023(7) 0.036(7) -0.007(5)
C50 0.100(7) 0.104(7) 0.091(7) -0.049(6) -0.017(5) 0.000(6)
C52 0.075(6) 0.079(6) 0.086(7) -0.044(6) 0.005(5) -0.002(5)
C54 0.169(10) 0.072(6) 0.039(4) -0.023(4) 0.000(6) -0.061(7)
C60 0.082(6) 0.124(9) 0.094(6) -0.031(6) 0.010(5) 0.035(6)
C70 0.057(5) 0.054(5) 0.100(7) -0.010(5) -0.032(5) -0.004(4)
C71 0.053(6) 0.056(6) 0.171(11) -0.006(7) 0.007(7) -0.003(4)
C75 0.116(8) 0.079(6) 0.062(5) -0.027(5) -0.022(6) -0.013(6)
C76 0.061(7) 0.061(6) 0.143(10) 0.002(7) -0.023(6) -0.022(5)
F1 0.158(8) 0.81(3) 0.258(12) -0.230(18) -0.125(9) 0.261(15)
F6 0.198(7) 0.184(7) 0.113(5) -0.060(5) 0.000(5) -0.050(6)
F8 0.210(8) 0.252(10) 0.237(9) -0.189(9) 0.091(7) -0.098(7)
F21 0.163(7) 0.256(9) 0.212(8) -0.165(8) -0.064(6) -0.016(6)
F11 0.100(4) 0.283(10) 0.068(3) -0.017(4) -0.001(3) 0.042(5)
F12 0.144(5) 0.162(6) 0.120(5) -0.034(4) -0.021(4) 0.077(5)
F13 0.437(18) 0.186(9) 0.101(6) 0.010(6) 0.006(8) -0.116(10)
F15 0.273(11) 0.096(5) 0.242(10) -0.045(6) 0.114(9) -0.073(7)
F90 0.149(8) 0.243(13) 0.45(2) -0.155(14) -0.073(11) 0.063(9)
F123 0.190(8) 0.082(5) 0.270(10) -0.048(5) 0.098(7) -0.051(5)
P3 0.0695(18) 0.092(2) 0.0526(16) -0.0379(16) -0.0136(14) 0.0030(17)
P4 0.092(3) 0.057(3) 0.200(5) -0.009(3) 0.052(3) -0.012(2)
P5 0.1055(19) 0.0963(19) 0.0670(15) -0.0443(15) -0.0126(13) 0.0079(15)

loop_
_atom_type_symbol
_atom_type_description
_atom_type_scat_dispersion_real
_atom_type_scat_dispersion_imag
_atom_type_scat_source
C C 0.0033 0.0016 'International Tables Vol C Tables 4.2.6.8 and 6.1.1.4'
H H 0.0000 0.0000 'International Tables Vol C Tables 4.2.6.8 and 6.1.1.4'
N N 0.0061 0.0033 'International Tables Vol C Tables 4.2.6.8 and 6.1.1.4'
F F 0.0171 0.0103 'International Tables Vol C Tables 4.2.6.8 and 6.1.1.4'
P P 0.1023 0.0942 'International Tables Vol C Tables 4.2.6.8 and 6.1.1.4'
Cl Cl 0.1484 0.1585 'International Tables Vol C Tables 4.2.6.8 and 6.1.1.4'
Ru Ru -1.2594 0.8363 'International Tables Vol C Tables 4.2.6.8 and 6.1.1.4'
Ag Ag -0.8971 1.1015 'International Tables Vol C Tables 4.2.6.8 and 6.1.1.4'

loop_
_geom_angle_atom_site_label_1
_geom_angle_atom_site_label_2
_geom_angle_atom_site_label_3
_geom_angle
_geom_angle_site_symmetry_1
_geom_angle_site_symmetry_3
N7 Ru1 N5 89.8(2) . .
N7 Ru1 C12 88.9(3) . .
N5 Ru1 C12 78.2(3) . .
N7 Ru1 N1 91.1(2) . .
N5 Ru1 N1 176.3(2) . .
C12 Ru1 N1 105.4(3) . .
N7 Ru1 N6 90.4(2) . .
N5 Ru1 N6 77.8(2) . .
C12 Ru1 N6 156.0(3) . .
N1 Ru1 N6 98.6(2) . .
N7 Ru1 Cl1 177.25(16) . .
N5 Ru1 Cl1 90.91(16) . .
C12 Ru1 Cl1 93.8(2) . .
N1 Ru1 Cl1 88.05(17) . .
N6 Ru1 Cl1 87.17(15) . .
N9 Ag1 N8 95.5(3) . .
N9 Ag1 Cl1 146.44(19) . .
N8 Ag1 Cl1 107.5(2) . .
N9 Ag1 Cl1 88.90(17) . 2_666
N8 Ag1 Cl1 127.9(2) . 2_666
Cl1 Ag1 Cl1 95.44(5) . 2_666
Ru1 Cl1 Ag1 97.99(6) . .
Ru1 Cl1 Ag1 127.62(7) . 2_666
Ag1 Cl1 Ag1 84.56(5) . 2_666
C17 N1 Ru1 175.0(6) . .
C12 N3 C1 125.3(7) . .
C12 N3 C54 108.6(8) . .
C1 N3 C54 126.1(8) . .
C10 N4 C12 113.8(8) . .
C10 N4 C8 127.6(8) . .
C12 N4 C8 118.4(6) . .
C8 N5 C5 122.7(7) . .
C8 N5 Ru1 119.1(6) . .
C5 N5 Ru1 118.1(5) . .
C2 N6 C3 118.3(6) . .
C2 N6 Ru1 131.4(5) . .
C3 N6 Ru1 110.2(4) . .
C14 N7 Ru1 177.1(6) . .
C52 N8 Ag1 128.8(8) . .
C20 N9 C24 118.9(7) . .
C20 N9 Ag1 125.9(5) . .
C24 N9 Ag1 114.8(6) . .
N3 C1 C20 113.6(7) . .
N6 C2 C75 122.1(8) . .
N6 C3 C5 118.2(6) . .
N6 C3 C70 122.1(8) . .
C5 C3 C70 119.7(7) . .
C75 C4 C70 121.8(8) . .
N5 C5 C6 119.9(8) . .
N5 C5 C3 115.6(6) . .
C6 C5 C3 124.6(8) . .
C25 C6 C5 119.3(9) . .
C25 C6 C71 124.3(10) . .
C5 C6 C71 116.4(10) . .
N5 C8 N4 111.0(7) . .
N5 C8 C11 118.3(9) . .
N4 C8 C11 130.7(9) . .
C54 C10 N4 103.8(9) . .
C25 C11 C8 117.5(9) . .
N3 C12 N4 103.6(6) . .
N3 C12 Ru1 142.9(6) . .
N4 C12 Ru1 113.3(5) . .
N7 C14 C15 178.2(9) . .
N1 C17 C60 176.2(9) . .
N9 C20 C21 120.2(9) . .
N9 C20 C1 116.6(6) . .
C21 C20 C1 123.2(8) . .
C22 C21 C20 121.1(10) . .
C23 C22 C21 119.0(9) . .
C22 C23 C24 119.4(10) . .
N9 C24 C23 121.3(9) . .
C6 C25 C11 122.2(9) . .
N8 C52 C50 178.3(11) . .
C10 C54 N3 110.1(8) . .
C4 C70 C3 116.3(8) . .
C4 C70 C76 128.4(9) . .
C3 C70 C76 115.4(10) . .
C76 C71 C6 119.6(10) . .
C4 C75 C2 119.4(9) . .
C71 C76 C70 124.4(10) . .
F21 P3 F21 180.000(1) . 2_765
F21 P3 F12 96.7(4) . 2_765
F21 P3 F12 83.3(4) 2_765 2_765
F21 P3 F12 83.3(4) . .
F21 P3 F12 96.7(4) 2_765 .
F12 P3 F12 180.0(5) 2_765 .
F21 P3 F11 87.5(5) . .
F21 P3 F11 92.5(5) 2_765 .
F12 P3 F11 87.4(4) 2_765 .
F12 P3 F11 92.6(4) . .
F21 P3 F11 92.5(5) . 2_765
F21 P3 F11 87.5(5) 2_765 2_765
F12 P3 F11 92.6(4) 2_765 2_765
F12 P3 F11 87.4(4) . 2_765
F11 P3 F11 180.0(3) . 2_765
F90 P4 F90 180.000(1) . 2_575
F90 P4 F15 94.6(7) . .
F90 P4 F15 85.4(7) 2_575 .
F90 P4 F15 85.4(7) . 2_575
F90 P4 F15 94.6(7) 2_575 2_575
F15 P4 F15 180.000(2) . 2_575
F90 P4 F123 89.8(6) . 2_575
F90 P4 F123 90.2(6) 2_575 2_575
F15 P4 F123 89.5(4) . 2_575
F15 P4 F123 90.5(4) 2_575 2_575
F90 P4 F123 90.2(6) . .
F90 P4 F123 89.8(6) 2_575 .
F15 P4 F123 90.5(4) . .
F15 P4 F123 89.5(4) 2_575 .
F123 P4 F123 180.0(7) 2_575 .
F1 P5 F13 95.5(8) . .
F1 P5 F10 90.6(8) . .
F13 P5 F10 97.1(6) . .
F1 P5 F8 98.2(9) . .
F13 P5 F8 89.3(6) . .
F10 P5 F8 168.6(6) . .
F1 P5 F20 175.6(6) . .
F13 P5 F20 87.5(7) . .
F10 P5 F20 85.9(5) . .
F8 P5 F20 84.9(5) . .
F1 P5 F6 92.6(8) . .
F13 P5 F6 171.8(7) . .
F10 P5 F6 82.3(5) . .
F8 P5 F6 90.1(5) . .
F20 P5 F6 84.3(5) . .

loop_
_geom_bond_atom_site_label_1
_geom_bond_atom_site_label_2
_geom_bond_distance
_geom_bond_site_symmetry_2
F20 P5 1.527(10) .
Ru1 N7 1.983(7) .
Ru1 N5 1.983(5) .
Ru1 C12 2.012(6) .
Ru1 N1 2.049(6) .
Ru1 N6 2.178(5) .
Ru1 Cl1 2.4234(19) .
Ag1 N9 2.269(6) .
Ag1 N8 2.425(9) .
Ag1 Cl1 2.5043(18) .
Ag1 Cl1 2.7998(18) 2_666
Cl1 Ag1 2.7998(18) 2_666
N1 C17 1.142(8) .
N3 C12 1.316(8) .
N3 C1 1.402(10) .
N3 C54 1.424(11) .
N4 C10 1.365(10) .
N4 C12 1.366(9) .
N4 C8 1.384(10) .
N5 C8 1.348(9) .
N5 C5 1.367(9) .
N6 C2 1.324(8) .
N6 C3 1.362(8) .
N7 C14 1.156(10) .
N8 C52 1.103(10) .
N9 C20 1.294(10) .
N9 C24 1.355(10) .
C1 C20 1.546(12) .
C2 C75 1.406(10) .
C3 C5 1.384(10) .
C3 C70 1.417(10) .
C4 C75 1.320(13) .
C4 C70 1.387(13) .
C5 C6 1.369(10) .
C6 C25 1.354(14) .
C6 C71 1.464(14) .
C8 C11 1.430(12) .
C10 C54 1.292(13) .
C11 C25 1.393(14) .
C14 C15 1.459(13) .
C17 C60 1.471(11) .
C20 C21 1.410(11) .
C21 C22 1.336(13) .
C22 C23 1.328(13) .
C23 C24 1.398(12) .
C50 C52 1.407(13) .
C70 C76 1.451(14) .
C71 C76 1.319(15) .
F1 P5 1.392(8) .
F6 P5 1.591(8) .
F8 P5 1.516(8) .
F21 P3 1.544(6) .
F11 P3 1.556(6) .
F12 P3 1.550(6) .
F13 P5 1.454(8) .
F15 P4 1.535(9) .
F90 P4 1.507(10) .
F123 P4 1.557(8) .
P3 F21 1.544(6) 2_765
P3 F12 1.550(6) 2_765
P3 F11 1.556(6) 2_765
P4 F90 1.507(10) 2_575
P4 F15 1.535(9) 2_575
P4 F123 1.557(8) 2_575
P5 F10 1.461(10) .

loop_
_geom_torsion_atom_site_label_1
_geom_torsion_atom_site_label_2
_geom_torsion_atom_site_label_3
_geom_torsion_atom_site_label_4
_geom_torsion
_geom_torsion_site_symmetry_1
_geom_torsion_site_symmetry_4
N7 Ru1 Cl1 Ag1 155(3) . .
N5 Ru1 Cl1 Ag1 -101.12(19) . .
C12 Ru1 Cl1 Ag1 -22.9(2) . .
N1 Ru1 Cl1 Ag1 82.38(16) . .
N6 Ru1 Cl1 Ag1 -178.89(16) . .
N7 Ru1 Cl1 Ag1 65(3) . 2_666
N5 Ru1 Cl1 Ag1 169.6(2) . 2_666
C12 Ru1 Cl1 Ag1 -112.2(2) . 2_666
N1 Ru1 Cl1 Ag1 -6.89(17) . 2_666
N6 Ru1 Cl1 Ag1 91.84(17) . 2_666
N9 Ag1 Cl1 Ru1 -31.1(3) . .
N8 Ag1 Cl1 Ru1 100.0(2) . .
Cl1 Ag1 Cl1 Ru1 -127.29(8) 2_666 .
N9 Ag1 Cl1 Ag1 96.2(3) . 2_666
N8 Ag1 Cl1 Ag1 -132.7(2) . 2_666
Cl1 Ag1 Cl1 Ag1 0.0 2_666 2_666
N7 Ru1 N1 C17 -107(7) . .
N5 Ru1 N1 C17 -3(10) . .
C12 Ru1 N1 C17 164(7) . .
N6 Ru1 N1 C17 -16(7) . .
Cl1 Ru1 N1 C17 71(7) . .
N7 Ru1 N5 C8 -88.8(5) . .
C12 Ru1 N5 C8 0.1(5) . .
N1 Ru1 N5 C8 167(3) . .
N6 Ru1 N5 C8 -179.3(5) . .
Cl1 Ru1 N5 C8 93.8(5) . .
N7 Ru1 N5 C5 89.5(5) . .
C12 Ru1 N5 C5 178.5(5) . .
N1 Ru1 N5 C5 -14(4) . .
N6 Ru1 N5 C5 -0.9(5) . .
Cl1 Ru1 N5 C5 -87.8(5) . .
N7 Ru1 N6 C2 93.1(6) . .
N5 Ru1 N6 C2 -177.2(7) . .
C12 Ru1 N6 C2 -178.7(6) . .
N1 Ru1 N6 C2 1.9(7) . .
Cl1 Ru1 N6 C2 -85.7(6) . .
N7 Ru1 N6 C3 -89.8(5) . .
N5 Ru1 N6 C3 -0.1(4) . .
C12 Ru1 N6 C3 -1.6(8) . .
N1 Ru1 N6 C3 179.0(5) . .
Cl1 Ru1 N6 C3 91.4(4) . .
N5 Ru1 N7 C14 51(12) . .
C12 Ru1 N7 C14 -28(12) . .
N1 Ru1 N7 C14 -133(12) . .
N6 Ru1 N7 C14 128(12) . .
Cl1 Ru1 N7 C14 155(10) . .
N9 Ag1 N8 C52 11.8(11) . .
Cl1 Ag1 N8 C52 -143.4(10) . .
Cl1 Ag1 N8 C52 104.7(10) 2_666 .
N8 Ag1 N9 C20 -118.5(7) . .
Cl1 Ag1 N9 C20 15.3(9) . .
Cl1 Ag1 N9 C20 113.5(7) 2_666 .
N8 Ag1 N9 C24 68.3(6) . .
Cl1 Ag1 N9 C24 -157.9(4) . .
Cl1 Ag1 N9 C24 -59.7(5) 2_666 .
C12 N3 C1 C20 -124.0(8) . .
C54 N3 C1 C20 54.5(10) . .
C3 N6 C2 C75 -0.1(11) . .
Ru1 N6 C2 C75 176.9(5) . .
C2 N6 C3 C5 178.7(6) . .
Ru1 N6 C3 C5 1.1(8) . .
C2 N6 C3 C70 -2.0(10) . .
Ru1 N6 C3 C70 -179.5(6) . .
C8 N5 C5 C6 -1.7(10) . .
Ru1 N5 C5 C6 -179.9(5) . .
C8 N5 C5 C3 -179.9(6) . .
Ru1 N5 C5 C3 1.8(8) . .
N6 C3 C5 N5 -1.9(10) . .
C70 C3 C5 N5 178.7(6) . .
N6 C3 C5 C6 179.9(7) . .
C70 C3 C5 C6 0.5(11) . .
N5 C5 C6 C25 1.6(12) . .
C3 C5 C6 C25 179.7(8) . .
N5 C5 C6 C71 -179.2(7) . .
C3 C5 C6 C71 -1.1(12) . .
C5 N5 C8 N4 -177.6(6) . .
Ru1 N5 C8 N4 0.7(8) . .
C5 N5 C8 C11 1.2(10) . .
Ru1 N5 C8 C11 179.5(5) . .
C10 N4 C8 N5 173.7(7) . .
C12 N4 C8 N5 -1.5(9) . .
C10 N4 C8 C11 -5.0(13) . .
C12 N4 C8 C11 179.9(7) . .
C12 N4 C10 C54 -2.0(10) . .
C8 N4 C10 C54 -177.4(8) . .
N5 C8 C11 C25 -0.8(11) . .
N4 C8 C11 C25 177.8(8) . .
C1 N3 C12 N4 178.7(7) . .
C54 N3 C12 N4 0.0(8) . .
C1 N3 C12 Ru1 -8.2(13) . .
C54 N3 C12 Ru1 173.0(7) . .
C10 N4 C12 N3 1.3(8) . .
C8 N4 C12 N3 177.1(6) . .
C10 N4 C12 Ru1 -174.2(5) . .
C8 N4 C12 Ru1 1.6(8) . .
N7 Ru1 C12 N3 -83.6(9) . .
N5 Ru1 C12 N3 -173.6(9) . .
N1 Ru1 C12 N3 7.2(9) . .
N6 Ru1 C12 N3 -172.1(7) . .
Cl1 Ru1 C12 N3 96.3(9) . .
N7 Ru1 C12 N4 89.1(5) . .
N5 Ru1 C12 N4 -0.9(5) . .
N1 Ru1 C12 N4 179.9(5) . .
N6 Ru1 C12 N4 0.6(9) . .
Cl1 Ru1 C12 N4 -91.0(5) . .
Ru1 N7 C14 C15 -119(32) . .
Ru1 N1 C17 C60 105(13) . .
C24 N9 C20 C21 5.1(12) . .
Ag1 N9 C20 C21 -167.9(6) . .
C24 N9 C20 C1 -174.8(7) . .
Ag1 N9 C20 C1 12.2(10) . .
N3 C1 C20 N9 49.1(10) . .
N3 C1 C20 C21 -130.9(8) . .
N9 C20 C21 C22 -3.7(14) . .
C1 C20 C21 C22 176.2(9) . .
C20 C21 C22 C23 1.5(14) . .
C21 C22 C23 C24 -0.8(14) . .
C20 N9 C24 C23 -4.5(11) . .
Ag1 N9 C24 C23 169.2(6) . .
C22 C23 C24 N9 2.3(13) . .
C5 C6 C25 C11 -1.3(14) . .
C71 C6 C25 C11 179.6(8) . .
C8 C11 C25 C6 0.8(14) . .
Ag1 N8 C52 C50 24(39) . .
N4 C10 C54 N3 1.9(10) . .
C12 N3 C54 C10 -1.2(10) . .
C1 N3 C54 C10 -180.0(8) . .
C75 C4 C70 C3 0.3(13) . .
C75 C4 C70 C76 -178.0(9) . .
N6 C3 C70 C4 1.9(11) . .
C5 C3 C70 C4 -178.8(7) . .
N6 C3 C70 C76 -179.6(7) . .
C5 C3 C70 C76 -0.2(11) . .
C25 C6 C71 C76 -179.4(10) . .
C5 C6 C71 C76 1.5(13) . .
C70 C4 C75 C2 -2.3(14) . .
N6 C2 C75 C4 2.2(13) . .
C6 C71 C76 C70 -1.3(16) . .
C4 C70 C76 C71 179.0(10) . .
C3 C70 C76 C71 0.6(14) . .

loop_
_platon_squeeze_void_nr
_platon_squeeze_void_average_x
_platon_squeeze_void_average_y
_platon_squeeze_void_average_z
_platon_squeeze_void_volume
_platon_squeeze_void_count_electrons
_platon_squeeze_void_content
1 0.000 0.000 0.500 218 39 ' '
